data_7031839
loop_
_publ_author_name
'Tan, Da-Wei'
'Xie, Jing-Bo'
'Li, Qi'
'Li, Hong-Xi'
'Li, Jun-Chi'
'Li, Hai-Yan'
'Lang, Jian-Ping'

_publ_section_title
;
 Syntheses and structures of copper complexes of
 3-(6-(1H-pyrazol-1-yl)pyridin-2-yl)pyrazol-1-ide and their excellent
 performance in the syntheses of nitriles and aldehydes.
;
_journal_issue 37
_journal_name_full 'Dalton transactions (Cambridge, England : 2003)'
_journal_page_first 14061
_journal_page_last 14071
_journal_paper_doi 10.1039/c4dt01765j
_journal_volume 43
_journal_year 2014
_chemical_formula_moiety 'C22 H16 Cu2 N10 O4 S, 2(C H4 O)'
_chemical_formula_sum 'C24 H24 Cu2 N10 O6 S'
_chemical_formula_weight 707.67
_chemical_name_systematic
; 
 ? 
;
_space_group_IT_number 14
_symmetry_cell_setting monoclinic
_symmetry_space_group_name_Hall '-P 2yn'
_symmetry_space_group_name_H-M 'P 1 21/n 1'
_atom_sites_solution_hydrogens geom
_atom_sites_solution_primary direct
_atom_sites_solution_secondary difmap
_audit_creation_method SHELXL-97
_cell_angle_alpha 90.00
_cell_angle_beta 103.456(2)
_cell_angle_gamma 90.00
_cell_formula_units_Z 4
_cell_length_a 10.6914(3)
_cell_length_b 16.1312(3)
_cell_length_c 15.9990(3)
_cell_measurement_reflns_used 5047
_cell_measurement_temperature 223(2)
_cell_measurement_theta_max 73.0620
_cell_measurement_theta_min 3.9190
_cell_volume 2683.52(11)
_computing_cell_refinement
;
CrysAlisPro, Agilent Technologies,
Version 1.171.36.32 (release 02-08-2013 CrysAlis171 .NET)
(compiled Aug  2 2013,16:46:58)
;
_computing_data_collection
;
CrysAlisPro, Agilent Technologies,
Version 1.171.36.32 (release 02-08-2013 CrysAlis171 .NET)
(compiled Aug  2 2013,16:46:58)
;
_computing_data_reduction
;
CrysAlisPro, Agilent Technologies,
Version 1.171.36.32 (release 02-08-2013 CrysAlis171 .NET)
(compiled Aug  2 2013,16:46:58)
;
_computing_structure_refinement 'SHELXL-97 (Sheldrick, 1997)'
_computing_structure_solution 'SHELXS-97 (Sheldrick, 1990)'
_diffrn_ambient_temperature 223(2)
_diffrn_measured_fraction_theta_full 0.973
_diffrn_measured_fraction_theta_max 0.973
_diffrn_measurement_device_type 'Xcalibur, Atlas, Gemini'
_diffrn_radiation_monochromator graphite
_diffrn_radiation_source 'fine-focus sealed tube'
_diffrn_radiation_type CuK\a
_diffrn_radiation_wavelength 1.54184
_diffrn_reflns_av_R_equivalents 0.0332
_diffrn_reflns_av_sigmaI/netI 0.0344
_diffrn_reflns_limit_h_max 13
_diffrn_reflns_limit_h_min -11
_diffrn_reflns_limit_k_max 19
_diffrn_reflns_limit_k_min -16
_diffrn_reflns_limit_l_max 19
_diffrn_reflns_limit_l_min -19
_diffrn_reflns_number 11791
_diffrn_reflns_theta_full 73.31
_diffrn_reflns_theta_max 73.31
_diffrn_reflns_theta_min 3.95
_exptl_absorpt_coefficient_mu 3.225
_exptl_absorpt_correction_T_max 0.8818
_exptl_absorpt_correction_T_min 0.6101
_exptl_absorpt_correction_type multi-scan
_exptl_absorpt_process_details 'Jacobson, R. (1998) Private communication'
_exptl_crystal_colour green
_exptl_crystal_density_diffrn 1.752
_exptl_crystal_density_method 'not measured'
_exptl_crystal_description prism
_exptl_crystal_F_000 1440
_exptl_crystal_size_max 0.17
_exptl_crystal_size_mid 0.16
_exptl_crystal_size_min 0.04
_refine_diff_density_max 0.741
_refine_diff_density_min -0.338
_refine_diff_density_rms 0.070
_refine_ls_extinction_method none
_refine_ls_goodness_of_fit_ref 1.023
_refine_ls_hydrogen_treatment constr
_refine_ls_matrix_type full
_refine_ls_number_parameters 412
_refine_ls_number_reflns 5239
_refine_ls_number_restraints 0
_refine_ls_restrained_S_all 1.023
_refine_ls_R_factor_all 0.0466
_refine_ls_R_factor_gt 0.0374
_refine_ls_shift/su_max 0.001
_refine_ls_shift/su_mean 0.000
_refine_ls_structure_factor_coef Fsqd
_refine_ls_weighting_details 'calc w=1/[\s^2^(Fo^2^)+(0.0634P)^2^+0.7258P] where P=(Fo^2^+2Fc^2^)/3'
_refine_ls_weighting_scheme calc
_refine_ls_wR_factor_gt 0.0986
_refine_ls_wR_factor_ref 0.1058
_reflns_number_gt 4410
_reflns_number_total 5239
_reflns_threshold_expression >2sigma(I)
_cod_data_source_file c4dt01765j2.cif
_cod_data_source_block g140224b
_cod_depositor_comments
;
The following automatic conversions were performed:

'_symmetry_cell_setting' value 'Monoclinic' changed to 'monoclinic'
according to
/usr/data/users/saulius/crontab/automatic-downloads/rss-feeds/RSC/lib/dictionaries/cif_core.dic
dictionary named 'cif_core.dic' version 2.4.2 from 2011-04-26.

Automatic conversion script
Id: cif_fix_values 2281 2013-09-26 08:29:07Z andrius 

 Adding full bibliography for 7031837--7031841.cif.
;
_cod_original_cell_volume 2683.50(10)
_cod_original_sg_symbol_H-M 'P 21/n'
_cod_database_code 7031839

loop_
_symmetry_equiv_pos_as_xyz
'x, y, z'
'-x+1/2, y+1/2, -z+1/2'
'-x, -y, -z'
'x-1/2, -y-1/2, z-1/2'

loop_
_atom_site_label
_atom_site_type_symbol
_atom_site_fract_x
_atom_site_fract_y
_atom_site_fract_z
_atom_site_U_iso_or_equiv
_atom_site_adp_type
_atom_site_occupancy
_atom_site_symmetry_multiplicity
_atom_site_calc_flag
_atom_site_refinement_flags
_atom_site_disorder_assembly
_atom_site_disorder_group
Cu1 Cu 0.50542(4) 0.85203(2) 0.81877(2) 0.03328(12) Uani 1 1 d . . .
Cu2 Cu 0.39287(4) 1.00778(2) 0.65053(2) 0.03399(12) Uani 1 1 d . . .
S1 S 0.18994(6) 0.90605(4) 0.74561(4) 0.03564(15) Uani 1 1 d . . .
O1 O 0.3037(2) 0.87537(16) 0.80845(16) 0.0549(6) Uani 1 1 d . A .
O2 O 0.2232(2) 0.97899(14) 0.69900(16) 0.0530(5) Uani 1 1 d . A .
O5 O 0.9566(3) 0.06097(15) 0.81664(16) 0.0618(6) Uani 1 1 d . . .
H5 H 1.0036 0.0252 0.8026 0.093 Uiso 1 1 calc R . .
O6 O 0.1106(3) 0.19801(16) 0.2617(2) 0.0757(8) Uani 1 1 d . . .
H6 H 0.0473 0.1696 0.2653 0.114 Uiso 1 1 calc R . .
N1 N 0.5069(2) 1.03525(14) 0.76115(15) 0.0379(5) Uani 1 1 d . . .
N2 N 0.5380(2) 0.97402(13) 0.81896(14) 0.0363(5) Uani 1 1 d . . .
N3 N 0.5912(2) 0.87035(14) 0.94064(14) 0.0350(4) Uani 1 1 d . . .
N4 N 0.5670(2) 0.73177(14) 0.95464(14) 0.0353(5) Uani 1 1 d . . .
N5 N 0.5164(2) 0.73357(14) 0.86769(14) 0.0374(5) Uani 1 1 d . . .
N6 N 0.4955(2) 0.83009(13) 0.69731(14) 0.0357(5) Uani 1 1 d . . .
N7 N 0.4454(2) 0.88982(13) 0.64120(14) 0.0340(4) Uani 1 1 d . . .
N8 N 0.3431(2) 0.99013(13) 0.52455(14) 0.0342(4) Uani 1 1 d . . .
N9 N 0.2865(2) 1.12589(14) 0.51849(14) 0.0371(5) Uani 1 1 d . . .
N10 N 0.3325(2) 1.12457(14) 0.60582(15) 0.0382(5) Uani 1 1 d . . .
C1 C 0.5524(3) 1.10681(17) 0.80094(19) 0.0430(6) Uani 1 1 d . . .
H1 H 0.5446 1.1593 0.7748 0.052 Uiso 1 1 calc R . .
C2 C 0.6122(3) 1.09115(18) 0.8858(2) 0.0447(6) Uani 1 1 d . . .
H2 H 0.6524 1.1294 0.9278 0.054 Uiso 1 1 calc R . .
C3 C 0.5996(3) 1.00642(16) 0.89491(18) 0.0370(5) Uani 1 1 d . . .
C4 C 0.6314(3) 0.94776(16) 0.96627(17) 0.0374(5) Uani 1 1 d . . .
C5 C 0.6919(3) 0.96254(19) 1.05129(19) 0.0432(6) Uani 1 1 d . . .
H5A H 0.7197 1.0161 1.0700 0.052 Uiso 1 1 calc R . .
C6 C 0.7105(3) 0.89626(19) 1.10827(19) 0.0462(7) Uani 1 1 d . . .
H6A H 0.7494 0.9057 1.1665 0.055 Uiso 1 1 calc R . .
C7 C 0.6729(3) 0.81649(19) 1.08141(18) 0.0418(6) Uani 1 1 d . . .
H7 H 0.6878 0.7712 1.1194 0.050 Uiso 1 1 calc R . .
C8 C 0.6123(2) 0.80717(16) 0.99535(17) 0.0348(5) Uani 1 1 d . . .
C9 C 0.5563(3) 0.65481(17) 0.98743(18) 0.0396(6) Uani 1 1 d . . .
H9 H 0.5827 0.6387 1.0453 0.048 Uiso 1 1 calc R . .
C10 C 0.4994(3) 0.60581(17) 0.9196(2) 0.0429(6) Uani 1 1 d . . .
H10 H 0.4800 0.5491 0.9213 0.052 Uiso 1 1 calc R . .
C11 C 0.4758(3) 0.65708(17) 0.84693(18) 0.0405(6) Uani 1 1 d . . .
H11 H 0.4365 0.6395 0.7910 0.049 Uiso 1 1 calc R . .
C12 C 0.5068(3) 0.76098(17) 0.65184(19) 0.0410(6) Uani 1 1 d . . .
H12 H 0.5397 0.7100 0.6758 0.049 Uiso 1 1 calc R . .
C13 C 0.4631(3) 0.77633(17) 0.56500(18) 0.0412(6) Uani 1 1 d . . .
H13 H 0.4603 0.7395 0.5191 0.049 Uiso 1 1 calc R . .
C14 C 0.4242(3) 0.85844(16) 0.56094(16) 0.0342(5) Uani 1 1 d . . .
C15 C 0.3650(3) 0.91566(16) 0.49227(17) 0.0351(5) Uani 1 1 d . . .
C16 C 0.3312(3) 0.90243(18) 0.40482(18) 0.0404(6) Uani 1 1 d . . .
H16 H 0.3469 0.8509 0.3818 0.049 Uiso 1 1 calc R . .
C17 C 0.2737(3) 0.9661(2) 0.35120(18) 0.0452(6) Uani 1 1 d . . .
H17 H 0.2482 0.9571 0.2916 0.054 Uiso 1 1 calc R . .
C18 C 0.2534(3) 1.04340(18) 0.38478(18) 0.0426(6) Uani 1 1 d . . .
H18 H 0.2152 1.0874 0.3494 0.051 Uiso 1 1 calc R . .
C19 C 0.2926(3) 1.05170(16) 0.47283(17) 0.0354(5) Uani 1 1 d . . .
C20 C 0.2438(3) 1.20252(18) 0.49081(19) 0.0444(6) Uani 1 1 d . . .
H20 H 0.2082 1.2183 0.4337 0.053 Uiso 1 1 calc R . .
C21 C 0.2621(3) 1.25213(18) 0.5612(2) 0.0485(7) Uani 1 1 d . . .
H21 H 0.2420 1.3088 0.5626 0.058 Uiso 1 1 calc R . .
C22 C 0.3172(3) 1.20153(17) 0.63124(19) 0.0432(6) Uani 1 1 d . . .
H22 H 0.3404 1.2196 0.6886 0.052 Uiso 1 1 calc R . .
C23 C 0.9544(4) 0.0504(3) 0.9027(3) 0.0629(9) Uani 1 1 d . . .
H23A H 1.0414 0.0534 0.9379 0.094 Uiso 1 1 calc R . .
H23B H 0.9177 -0.0033 0.9103 0.094 Uiso 1 1 calc R . .
H23C H 0.9026 0.0937 0.9199 0.094 Uiso 1 1 calc R . .
C24 C 0.1537(4) 0.1737(3) 0.1895(3) 0.0755(12) Uani 1 1 d . . .
H24A H 0.2214 0.2108 0.1816 0.113 Uiso 1 1 calc R . .
H24B H 0.0828 0.1757 0.1391 0.113 Uiso 1 1 calc R . .
H24C H 0.1869 0.1175 0.1976 0.113 Uiso 1 1 calc R . .
O3 O 0.113(4) 0.943(3) 0.8055(14) 0.050(4) Uani 0.35(11) 1 d P A 1
O3A O 0.090(2) 0.9252(18) 0.788(3) 0.049(5) Uani 0.65(11) 1 d P A 2
O4 O 0.117(4) 0.8433(9) 0.6903(7) 0.075(6) Uani 0.71(9) 1 d P A 1
O4A O 0.167(4) 0.8383(10) 0.6789(19) 0.044(7) Uani 0.29(9) 1 d P A 2

loop_
_atom_site_aniso_label
_atom_site_aniso_U_11
_atom_site_aniso_U_22
_atom_site_aniso_U_33
_atom_site_aniso_U_23
_atom_site_aniso_U_13
_atom_site_aniso_U_12
Cu1 0.0415(2) 0.0306(2) 0.02537(19) -0.00256(13) 0.00281(15) -0.00061(14)
Cu2 0.0448(2) 0.03018(19) 0.02621(19) -0.00169(14) 0.00659(15) 0.00158(15)
S1 0.0434(3) 0.0331(3) 0.0287(3) -0.0007(2) 0.0050(2) -0.0006(2)
O1 0.0440(11) 0.0680(14) 0.0528(13) 0.0230(11) 0.0117(10) 0.0079(10)
O2 0.0523(12) 0.0538(12) 0.0576(13) 0.0223(10) 0.0226(11) 0.0098(10)
O5 0.0855(19) 0.0496(13) 0.0463(13) 0.0044(10) 0.0071(12) 0.0090(12)
O6 0.0570(15) 0.0488(13) 0.118(3) -0.0022(15) 0.0144(16) -0.0017(11)
N1 0.0497(13) 0.0304(10) 0.0325(11) -0.0018(9) 0.0070(9) -0.0001(9)
N2 0.0450(12) 0.0320(10) 0.0300(11) -0.0031(8) 0.0045(9) -0.0014(9)
N3 0.0374(11) 0.0358(11) 0.0286(10) -0.0044(9) 0.0014(8) 0.0026(9)
N4 0.0387(11) 0.0363(11) 0.0282(10) -0.0003(8) 0.0023(8) 0.0023(9)
N5 0.0453(12) 0.0366(11) 0.0275(10) -0.0023(9) 0.0026(9) -0.0002(9)
N6 0.0445(12) 0.0309(10) 0.0304(10) -0.0034(8) 0.0064(9) 0.0007(9)
N7 0.0430(12) 0.0308(10) 0.0279(10) -0.0039(8) 0.0074(9) 0.0008(9)
N8 0.0400(11) 0.0349(10) 0.0277(10) -0.0008(8) 0.0079(8) -0.0028(9)
N9 0.0462(12) 0.0360(11) 0.0303(11) 0.0037(9) 0.0109(9) 0.0029(9)
N10 0.0487(13) 0.0347(11) 0.0318(11) 0.0009(9) 0.0106(9) 0.0022(10)
C1 0.0555(17) 0.0320(13) 0.0400(14) -0.0043(11) 0.0080(12) -0.0049(12)
C2 0.0524(16) 0.0369(14) 0.0407(15) -0.0099(11) 0.0024(12) -0.0054(12)
C3 0.0392(13) 0.0344(12) 0.0342(13) -0.0064(10) 0.0020(10) -0.0011(10)
C4 0.0388(13) 0.0375(13) 0.0329(13) -0.0069(10) 0.0026(10) 0.0014(11)
C5 0.0431(14) 0.0437(14) 0.0368(14) -0.0091(12) -0.0026(11) -0.0003(12)
C6 0.0470(15) 0.0551(17) 0.0306(13) -0.0094(12) -0.0030(11) 0.0031(13)
C7 0.0413(14) 0.0478(15) 0.0323(13) -0.0002(11) 0.0002(11) 0.0048(12)
C8 0.0332(12) 0.0373(13) 0.0321(12) -0.0044(10) 0.0043(10) 0.0035(10)
C9 0.0460(15) 0.0378(13) 0.0342(13) 0.0037(11) 0.0076(11) 0.0073(11)
C10 0.0497(16) 0.0346(13) 0.0435(15) 0.0012(11) 0.0089(12) 0.0011(12)
C11 0.0485(15) 0.0373(13) 0.0328(13) -0.0036(10) 0.0036(11) 0.0000(11)
C12 0.0519(16) 0.0326(13) 0.0376(14) -0.0047(11) 0.0084(12) 0.0043(11)
C13 0.0532(16) 0.0356(13) 0.0348(13) -0.0079(11) 0.0100(12) 0.0010(12)
C14 0.0397(13) 0.0342(12) 0.0286(12) -0.0040(10) 0.0082(10) -0.0042(10)
C15 0.0363(13) 0.0384(13) 0.0309(12) -0.0028(10) 0.0085(10) -0.0044(10)
C16 0.0473(15) 0.0425(14) 0.0308(13) -0.0080(11) 0.0076(11) -0.0002(12)
C17 0.0500(16) 0.0559(17) 0.0284(13) -0.0029(12) 0.0067(11) -0.0014(13)
C18 0.0502(16) 0.0463(15) 0.0305(13) 0.0054(11) 0.0079(11) 0.0018(12)
C19 0.0380(13) 0.0369(13) 0.0328(13) 0.0014(10) 0.0110(10) -0.0012(10)
C20 0.0579(17) 0.0383(14) 0.0385(14) 0.0081(12) 0.0141(13) 0.0051(12)
C21 0.066(2) 0.0364(14) 0.0451(16) 0.0045(12) 0.0172(14) 0.0062(13)
C22 0.0564(17) 0.0387(14) 0.0361(14) -0.0005(11) 0.0138(12) 0.0040(12)
C23 0.066(2) 0.068(2) 0.057(2) 0.0039(17) 0.0182(17) -0.0063(18)
C24 0.069(2) 0.071(2) 0.082(3) 0.028(2) 0.008(2) 0.003(2)
O3 0.059(8) 0.056(8) 0.038(6) -0.022(6) 0.015(5) -0.014(8)
O3A 0.043(5) 0.044(6) 0.063(9) 0.005(5) 0.018(5) -0.002(3)
O4 0.121(16) 0.059(3) 0.041(2) -0.018(2) 0.009(5) -0.018(5)
O4A 0.057(12) 0.044(5) 0.028(7) -0.019(4) 0.003(4) 0.003(5)

loop_
_atom_type_symbol
_atom_type_description
_atom_type_scat_dispersion_real
_atom_type_scat_dispersion_imag
_atom_type_scat_source
C C 0.0181 0.0091 'International Tables Vol C Tables 4.2.6.8 and 6.1.1.4'
H H 0.0000 0.0000 'International Tables Vol C Tables 4.2.6.8 and 6.1.1.4'
N N 0.0311 0.0180 'International Tables Vol C Tables 4.2.6.8 and 6.1.1.4'
O O 0.0492 0.0322 'International Tables Vol C Tables 4.2.6.8 and 6.1.1.4'
Cu Cu -1.9646 0.5888 'International Tables Vol C Tables 4.2.6.8 and 6.1.1.4'
S S 0.3331 0.5567 'International Tables Vol C Tables 4.2.6.8 and 6.1.1.4'

loop_
_geom_angle_atom_site_label_1
_geom_angle_atom_site_label_2
_geom_angle_atom_site_label_3
_geom_angle
N6 Cu1 N3 156.18(10)
N6 Cu1 N2 98.58(9)
N3 Cu1 N2 79.07(9)
N6 Cu1 N5 101.25(9)
N3 Cu1 N5 77.94(9)
N2 Cu1 N5 156.83(9)
N6 Cu1 O1 97.66(10)
N3 Cu1 O1 106.00(10)
N2 Cu1 O1 89.94(10)
N5 Cu1 O1 99.13(9)
N1 Cu2 N8 156.62(10)
N1 Cu2 N7 99.02(9)
N8 Cu2 N7 78.51(9)
N1 Cu2 N10 100.72(9)
N8 Cu2 N10 77.91(9)
N7 Cu2 N10 155.95(9)
N1 Cu2 O2 96.97(10)
N8 Cu2 O2 106.40(10)
N7 Cu2 O2 95.46(9)
N10 Cu2 O2 95.66(9)
O3A S1 O4 95(3)
O3A S1 O1 109.9(13)
O4 S1 O1 115.1(13)
O3A S1 O2 111.2(7)
O4 S1 O2 114.0(5)
O1 S1 O2 110.75(14)
O3A S1 O4A 118(3)
O4 S1 O4A 23.8(5)
O1 S1 O4A 102.3(7)
O2 S1 O4A 103.8(15)
O3A S1 O3 16.4(7)
O4 S1 O3 111(3)
O1 S1 O3 100.5(11)
O2 S1 O3 103.8(17)
O4A S1 O3 135(3)
S1 O1 Cu1 139.77(14)
S1 O2 Cu2 131.71(13)
C23 O5 H5 109.5
C24 O6 H6 109.5
N2 N1 C1 107.4(2)
N2 N1 Cu2 117.42(17)
C1 N1 Cu2 134.5(2)
N1 N2 C3 109.1(2)
N1 N2 Cu1 135.16(18)
C3 N2 Cu1 115.62(18)
C8 N3 C4 121.0(2)
C8 N3 Cu1 120.31(18)
C4 N3 Cu1 118.64(18)
C9 N4 N5 111.2(2)
C9 N4 C8 131.2(2)
N5 N4 C8 117.5(2)
C11 N5 N4 105.3(2)
C11 N5 Cu1 141.56(19)
N4 N5 Cu1 112.32(16)
N7 N6 C12 107.7(2)
N7 N6 Cu1 117.18(16)
C12 N6 Cu1 133.92(19)
N6 N7 C14 108.7(2)
N6 N7 Cu2 135.18(17)
C14 N7 Cu2 116.10(18)
C19 N8 C15 120.7(2)
C19 N8 Cu2 120.09(18)
C15 N8 Cu2 119.20(18)
C20 N9 N10 111.2(2)
C20 N9 C19 131.0(2)
N10 N9 C19 117.8(2)
C22 N10 N9 104.9(2)
C22 N10 Cu2 142.9(2)
N9 N10 Cu2 112.13(16)
N1 C1 C2 109.9(2)
N1 C1 H1 125.1
C2 C1 H1 125.1
C1 C2 C3 104.5(2)
C1 C2 H2 127.8
C3 C2 H2 127.8
N2 C3 C2 109.1(3)
N2 C3 C4 115.5(2)
C2 C3 C4 135.4(3)
N3 C4 C5 120.0(3)
N3 C4 C3 111.2(2)
C5 C4 C3 128.8(3)
C4 C5 C6 118.4(3)
C4 C5 H5A 120.8
C6 C5 H5A 120.8
C7 C6 C5 121.6(3)
C7 C6 H6A 119.2
C5 C6 H6A 119.2
C6 C7 C8 116.3(3)
C6 C7 H7 121.8
C8 C7 H7 121.8
N3 C8 C7 122.7(2)
N3 C8 N4 111.7(2)
C7 C8 N4 125.6(3)
N4 C9 C10 106.5(2)
N4 C9 H9 126.8
C10 C9 H9 126.8
C9 C10 C11 106.2(2)
C9 C10 H10 126.9
C11 C10 H10 126.9
N5 C11 C10 110.9(2)
N5 C11 H11 124.6
C10 C11 H11 124.6
N6 C12 C13 110.0(2)
N6 C12 H12 125.0
C13 C12 H12 125.0
C12 C13 C14 104.3(2)
C12 C13 H13 127.9
C14 C13 H13 127.9
N7 C14 C13 109.4(2)
N7 C14 C15 115.2(2)
C13 C14 C15 135.4(2)
N8 C15 C16 119.9(3)
N8 C15 C14 111.0(2)
C16 C15 C14 129.1(2)
C15 C16 C17 119.1(3)
C15 C16 H16 120.4
C17 C16 H16 120.4
C16 C17 C18 120.7(3)
C16 C17 H17 119.7
C18 C17 H17 119.7
C19 C18 C17 116.3(3)
C19 C18 H18 121.9
C17 C18 H18 121.9
N8 C19 C18 123.2(2)
N8 C19 N9 111.9(2)
C18 C19 N9 124.8(2)
N9 C20 C21 107.1(3)
N9 C20 H20 126.5
C21 C20 H20 126.5
C20 C21 C22 105.8(3)
C20 C21 H21 127.1
C22 C21 H21 127.1
N10 C22 C21 111.0(3)
N10 C22 H22 124.5
C21 C22 H22 124.5
O5 C23 H23A 109.5
O5 C23 H23B 109.5
H23A C23 H23B 109.5
O5 C23 H23C 109.5
H23A C23 H23C 109.5
H23B C23 H23C 109.5
O6 C24 H24A 109.5
O6 C24 H24B 109.5
H24A C24 H24B 109.5
O6 C24 H24C 109.5
H24A C24 H24C 109.5
H24B C24 H24C 109.5

loop_
_geom_bond_atom_site_label_1
_geom_bond_atom_site_label_2
_geom_bond_distance
Cu1 N6 1.954(2)
Cu1 N3 1.974(2)
Cu1 N2 1.998(2)
Cu1 N5 2.058(2)
Cu1 O1 2.158(2)
Cu2 N1 1.952(2)
Cu2 N8 1.982(2)
Cu2 N7 2.000(2)
Cu2 N10 2.065(2)
Cu2 O2 2.182(2)
S1 O3A 1.431(19)
S1 O4 1.448(10)
S1 O1 1.472(2)
S1 O2 1.480(2)
S1 O4A 1.51(2)
S1 O3 1.52(2)
O5 C23 1.394(4)
O5 H5 0.8300
O6 C24 1.396(6)
O6 H6 0.8300
N1 N2 1.341(3)
N1 C1 1.353(4)
N2 C3 1.346(3)
N3 C8 1.328(4)
N3 C4 1.353(3)
N4 C9 1.363(4)
N4 N5 1.371(3)
N4 C8 1.411(3)
N5 C11 1.324(4)
N6 N7 1.340(3)
N6 C12 1.352(3)
N7 C14 1.349(3)
N8 C19 1.325(4)
N8 C15 1.349(3)
N9 C20 1.356(4)
N9 N10 1.369(3)
N9 C19 1.411(3)
N10 C22 1.328(4)
C1 C2 1.382(4)
C1 H1 0.9400
C2 C3 1.385(4)
C2 H2 0.9400
C3 C4 1.461(4)
C4 C5 1.384(4)
C5 C6 1.389(5)
C5 H5A 0.9400
C6 C7 1.386(4)
C6 H6A 0.9400
C7 C8 1.387(4)
C7 H7 0.9400
C9 C10 1.365(4)
C9 H9 0.9400
C10 C11 1.401(4)
C10 H10 0.9400
C11 H11 0.9400
C12 C13 1.381(4)
C12 H12 0.9400
C13 C14 1.385(4)
C13 H13 0.9400
C14 C15 1.461(4)
C15 C16 1.378(4)
C16 C17 1.387(4)
C16 H16 0.9400
C17 C18 1.394(4)
C17 H17 0.9400
C18 C19 1.380(4)
C18 H18 0.9400
C20 C21 1.358(4)
C20 H20 0.9400
C21 C22 1.401(4)
C21 H21 0.9400
C22 H22 0.9400
C23 H23A 0.9700
C23 H23B 0.9700
C23 H23C 0.9700
C24 H24A 0.9700
C24 H24B 0.9700
C24 H24C 0.9700
